data_4071556
loop_
_publ_author_name
'Kawamura, Kenjiro'
'Haneda, Satoshi'
'Gan, Zhibin'
'Eda, Kazuo'
'Hayashi, Masahiko'

_publ_section_title
;
 2-Phenylimidazole&#x2212;PdCl2and
 2-Phenylimidazoline&#x2212;PdCl2Complexes: Single-Crystal and Powder
 X-ray Diffractometry,1H NMR Spectra, and Comparison of Catalytic
 Activities in Coupling Reactions&#x2020;
;
_journal_issue 15
_journal_name_full Organometallics
_journal_page_first 3748
_journal_paper_doi 10.1021/om800230y
_journal_volume 27
_journal_year 2008
_chemical_formula_moiety 'C18 H20 Cl2 N4 Pd'
_chemical_formula_sum 'C18 H20 Cl2 N4 Pd'
_chemical_formula_weight 469.68
_chemical_name_systematic
; 
 ? 
;
_space_group_IT_number 14
_symmetry_cell_setting monoclinic
_symmetry_space_group_name_Hall '-P 2ybc'
_symmetry_space_group_name_H-M 'P 1 21/c 1'
_atom_sites_solution_hydrogens geom
_atom_sites_solution_primary direct
_atom_sites_solution_secondary difmap
_audit_creation_method SHELXL-97
_cell_angle_alpha 90.00
_cell_angle_beta 120.353(17)
_cell_angle_gamma 90.00
_cell_formula_units_Z 2
_cell_length_a 7.745(3)
_cell_length_b 12.647(4)
_cell_length_c 11.215(3)
_cell_measurement_reflns_used 3493
_cell_measurement_temperature 296(2)
_cell_measurement_theta_max 27.131
_cell_measurement_theta_min 2.650
_cell_volume 947.9(6)
_computing_cell_refinement 'Bruker AXS SAINT'
_computing_data_collection 'Bruker AXS SAINT'
_computing_data_reduction 'Bruker AXS SAINT'
_computing_publication_material 'Bruker SHELXTL'
_computing_structure_refinement 'SHELXL-97 (Sheldrick, 1997)'
_computing_structure_solution 'SHELXS-97 (Sheldrick, 1990)'
_diffrn_ambient_temperature 293(2)
_diffrn_measured_fraction_theta_full 0.916
_diffrn_measured_fraction_theta_max 0.916
_diffrn_measurement_device_type 'CCD area detector'
_diffrn_measurement_method 'phi and omega scans'
_diffrn_radiation_monochromator graphite
_diffrn_radiation_source 'fine-focus sealed tube'
_diffrn_radiation_type MoK\a
_diffrn_radiation_wavelength 0.71073
_diffrn_reflns_av_R_equivalents 0.0232
_diffrn_reflns_av_sigmaI/netI 0.0236
_diffrn_reflns_limit_h_max 9
_diffrn_reflns_limit_h_min -9
_diffrn_reflns_limit_k_max 15
_diffrn_reflns_limit_k_min -14
_diffrn_reflns_limit_l_max 8
_diffrn_reflns_limit_l_min -14
_diffrn_reflns_number 5139
_diffrn_reflns_theta_full 27.13
_diffrn_reflns_theta_max 27.13
_diffrn_reflns_theta_min 2.65
_exptl_absorpt_coefficient_mu 1.269
_exptl_absorpt_correction_T_max 0.8038
_exptl_absorpt_correction_T_min 0.7379
_exptl_absorpt_correction_type empirical
_exptl_absorpt_process_details 'program SADABS ver. 2.03(Sheldrick)'
_exptl_crystal_colour yellow
_exptl_crystal_density_diffrn 1.646
_exptl_crystal_density_method 'not measured'
_exptl_crystal_description prism
_exptl_crystal_F_000 472
_exptl_crystal_size_max 0.25
_exptl_crystal_size_mid 0.19
_exptl_crystal_size_min 0.18
_refine_diff_density_max 0.372
_refine_diff_density_min -0.427
_refine_diff_density_rms 0.062
_refine_ls_extinction_method none
_refine_ls_goodness_of_fit_ref 1.052
_refine_ls_hydrogen_treatment constr
_refine_ls_matrix_type full
_refine_ls_number_parameters 115
_refine_ls_number_reflns 1917
_refine_ls_number_restraints 0
_refine_ls_restrained_S_all 1.052
_refine_ls_R_factor_all 0.0301
_refine_ls_R_factor_gt 0.0254
_refine_ls_shift/su_max 0.000
_refine_ls_shift/su_mean 0.000
_refine_ls_structure_factor_coef Fsqd
_refine_ls_weighting_details 'calc w=1/[\s^2^(Fo^2^)+(0.0392P)^2^+0.4503P] where P=(Fo^2^+2Fc^2^)/3'
_refine_ls_weighting_scheme calc
_refine_ls_wR_factor_gt 0.0690
_refine_ls_wR_factor_ref 0.0723
_reflns_number_gt 1663
_reflns_number_total 1917
_reflns_threshold_expression >2sigma(I)
_cod_data_source_file om800230y-file004.cif
_cod_data_source_block 8kan
_cod_original_sg_symbol_H-M 'P 21/c'
_cod_database_code 4071556

loop_
_symmetry_equiv_pos_as_xyz
'x, y, z'
'-x, y+1/2, -z+1/2'
'-x, -y, -z'
'x, -y-1/2, z-1/2'

loop_
_atom_site_label
_atom_site_type_symbol
_atom_site_fract_x
_atom_site_fract_y
_atom_site_fract_z
_atom_site_U_iso_or_equiv
_atom_site_adp_type
_atom_site_occupancy
_atom_site_symmetry_multiplicity
_atom_site_calc_flag
_atom_site_refinement_flags
Pd1 Pd 0.5000 0.5000 0.0000 0.03709(11) Uani 1 2 d S
Cl2 Cl 0.55087(11) 0.36262(6) -0.11373(9) 0.0603(2) Uani 1 1 d .
N1 N 0.9682(3) 0.6778(2) 0.0163(2) 0.0514(6) Uani 1 1 d .
H1 H 1.0887 0.7015 0.0609 0.062 Uiso 1 1 d R
N3 N 0.7026(3) 0.58682(16) -0.0180(2) 0.0420(5) Uani 1 1 d .
C2 C 0.8872(3) 0.61014(18) 0.0674(3) 0.0387(5) Uani 1 1 d .
C4 C 0.6401(4) 0.6398(3) -0.1499(3) 0.0626(8) Uani 1 1 d .
H4A H 0.5257 0.6852 -0.1752 0.075 Uiso 1 1 calc R
H4B H 0.6047 0.5884 -0.2228 0.075 Uiso 1 1 calc R
C5 C 0.8207(4) 0.7047(2) -0.1259(3) 0.0531(7) Uani 1 1 d .
H5A H 0.8658 0.6843 -0.1890 0.064 Uiso 1 1 calc R
H5B H 0.7909 0.7798 -0.1358 0.064 Uiso 1 1 calc R
C6 C 1.0064(3) 0.57221(19) 0.2112(3) 0.0401(5) Uani 1 1 d .
C7 C 1.1648(4) 0.6323(2) 0.3084(3) 0.0527(7) Uani 1 1 d .
H7 H 1.1948 0.6965 0.2827 0.063 Uiso 1 1 calc R
C8 C 1.2787(5) 0.5975(3) 0.4434(3) 0.0643(8) Uani 1 1 d .
H8 H 1.3833 0.6389 0.5083 0.077 Uiso 1 1 calc R
C9 C 1.2382(6) 0.5027(2) 0.4814(4) 0.0672(10) Uani 1 1 d .
H9 H 1.3164 0.4788 0.5718 0.081 Uiso 1 1 calc R
C10 C 1.0809(5) 0.4421(3) 0.3857(3) 0.0656(8) Uani 1 1 d .
H10 H 1.0526 0.3777 0.4120 0.079 Uiso 1 1 calc R
C11 C 0.9657(5) 0.4764(2) 0.2518(3) 0.0524(7) Uani 1 1 d .
H11 H 0.8598 0.4351 0.1879 0.063 Uiso 1 1 calc R

loop_
_atom_site_aniso_label
_atom_site_aniso_U_11
_atom_site_aniso_U_22
_atom_site_aniso_U_33
_atom_site_aniso_U_23
_atom_site_aniso_U_13
_atom_site_aniso_U_12
Pd1 0.02759(15) 0.03912(17) 0.03572(16) -0.00103(10) 0.00948(11) -0.00250(9)
Cl2 0.0458(4) 0.0587(4) 0.0717(5) -0.0235(4) 0.0263(4) -0.0061(3)
N1 0.0341(10) 0.0549(14) 0.0551(14) 0.0094(10) 0.0152(10) -0.0055(9)
N3 0.0326(10) 0.0471(12) 0.0379(11) 0.0030(9) 0.0116(9) -0.0037(8)
C2 0.0339(11) 0.0354(12) 0.0429(13) -0.0004(10) 0.0166(10) 0.0007(9)
C4 0.0468(16) 0.0710(19) 0.0510(17) 0.0197(15) 0.0107(14) -0.0057(14)
C5 0.0502(15) 0.0562(16) 0.0493(15) 0.0082(13) 0.0224(13) 0.0008(12)
C6 0.0304(11) 0.0425(13) 0.0406(13) -0.0024(10) 0.0129(10) 0.0021(9)
C7 0.0409(14) 0.0500(15) 0.0516(16) -0.0044(12) 0.0120(12) -0.0041(11)
C8 0.0484(17) 0.072(2) 0.0463(16) -0.0117(15) 0.0048(14) -0.0074(14)
C9 0.059(2) 0.081(3) 0.0401(16) 0.0046(14) 0.0096(15) 0.0058(15)
C10 0.064(2) 0.0620(19) 0.0534(17) 0.0119(15) 0.0173(16) -0.0036(15)
C11 0.0431(15) 0.0531(15) 0.0467(15) 0.0026(12) 0.0120(13) -0.0057(12)

loop_
_atom_type_symbol
_atom_type_description
_atom_type_scat_dispersion_real
_atom_type_scat_dispersion_imag
_atom_type_scat_source
C C 0.0033 0.0016 'International Tables Vol C Tables 4.2.6.8 and 6.1.1.4'
H H 0.0000 0.0000 'International Tables Vol C Tables 4.2.6.8 and 6.1.1.4'
N N 0.0061 0.0033 'International Tables Vol C Tables 4.2.6.8 and 6.1.1.4'
Cl Cl 0.1484 0.1585 'International Tables Vol C Tables 4.2.6.8 and 6.1.1.4'
Pd Pd -0.9988 1.0072 'International Tables Vol C Tables 4.2.6.8 and 6.1.1.4'

loop_
_geom_angle_atom_site_label_1
_geom_angle_atom_site_label_2
_geom_angle_atom_site_label_3
_geom_angle
_geom_angle_site_symmetry_1
_geom_angle_site_symmetry_3
N3 Pd1 N3 180.00(15) 3_665 .
N3 Pd1 Cl2 89.75(7) 3_665 3_665
N3 Pd1 Cl2 90.25(7) . 3_665
N3 Pd1 Cl2 90.25(7) 3_665 .
N3 Pd1 Cl2 89.75(7) . .
Cl2 Pd1 Cl2 180.0 3_665 .
C2 N1 C5 109.7(2) . .
C2 N1 H1 125.1 . .
C5 N1 H1 125.1 . .
C2 N3 C4 108.8(2) . .
C2 N3 Pd1 132.83(18) . .
C4 N3 Pd1 118.38(16) . .
N3 C2 N1 114.1(2) . .
N3 C2 C6 125.7(2) . .
N1 C2 C6 120.2(2) . .
N3 C4 C5 105.2(2) . .
N3 C4 H4A 110.7 . .
C5 C4 H4A 110.7 . .
N3 C4 H4B 110.7 . .
C5 C4 H4B 110.7 . .
H4A C4 H4B 108.8 . .
N1 C5 C4 102.1(2) . .
N1 C5 H5A 111.3 . .
C4 C5 H5A 111.3 . .
N1 C5 H5B 111.3 . .
C4 C5 H5B 111.3 . .
H5A C5 H5B 109.2 . .
C11 C6 C7 118.6(2) . .
C11 C6 C2 121.5(2) . .
C7 C6 C2 119.9(2) . .
C8 C7 C6 120.6(3) . .
C8 C7 H7 119.7 . .
C6 C7 H7 119.7 . .
C9 C8 C7 120.2(3) . .
C9 C8 H8 119.9 . .
C7 C8 H8 119.9 . .
C8 C9 C10 119.9(3) . .
C8 C9 H9 120.1 . .
C10 C9 H9 120.1 . .
C11 C10 C9 120.4(3) . .
C11 C10 H10 119.8 . .
C9 C10 H10 119.8 . .
C10 C11 C6 120.4(3) . .
C10 C11 H11 119.8 . .
C6 C11 H11 119.8 . .

loop_
_geom_bond_atom_site_label_1
_geom_bond_atom_site_label_2
_geom_bond_distance
_geom_bond_site_symmetry_2
Pd1 N3 2.007(2) 3_665
Pd1 N3 2.007(2) .
Pd1 Cl2 2.3040(8) 3_665
Pd1 Cl2 2.3040(8) .
N1 C2 1.348(3) .
N1 C5 1.457(3) .
N1 H1 0.8600 .
N3 C2 1.290(3) .
N3 C4 1.465(3) .
C2 C6 1.476(3) .
C4 C5 1.524(4) .
C4 H4A 0.9700 .
C4 H4B 0.9700 .
C5 H5A 0.9700 .
C5 H5B 0.9700 .
C6 C11 1.385(4) .
C6 C7 1.385(4) .
C7 C8 1.383(4) .
C7 H7 0.9300 .
C8 C9 1.361(4) .
C8 H8 0.9300 .
C9 C10 1.379(5) .
C9 H9 0.9300 .
C10 C11 1.373(4) .
C10 H10 0.9300 .
C11 H11 0.9300 .
